data_7039261
loop_
_publ_author_name
'Zablocka, Maria'
'Oshovsky, Gennady'
'Duhayon, Carine'
'Ladeira, Sonia'
'Caminade, Anne-Marie'
'Mignani, Serge'
'Majoral, Jean-Pierre'

_publ_section_title
;
 Thiazoyl phosphines. Design, reactivity, and complexation.
;
_journal_issue 23
_journal_name_full 'Dalton transactions (Cambridge, England : 2003)'
_journal_page_first 9695
_journal_page_last 9703
_journal_paper_doi 10.1039/c6dt01106c
_journal_volume 45
_journal_year 2016
_chemical_formula_moiety 'C12 H11 N4 P S2, 2(C H4 O)'
_chemical_formula_sum 'C14 H19 N4 O2 P S2'
_chemical_formula_weight 370.44
_space_group_IT_number 2
_symmetry_cell_setting triclinic
_symmetry_space_group_name_Hall '-P 1'
_symmetry_space_group_name_H-M 'P -1'
_atom_sites_solution_hydrogens difmap
_atom_sites_solution_primary direct
_audit_update_record
;
2016-05-02 deposited with the CCDC.
2016-05-12 downloaded from the CCDC.
;
_cell_angle_alpha 95.209(7)
_cell_angle_beta 89.257(6)
_cell_angle_gamma 109.426(7)
_cell_formula_units_Z 2
_cell_length_a 5.8693(4)
_cell_length_b 8.7664(8)
_cell_length_c 18.5843(13)
_cell_measurement_reflns_used 2123
_cell_measurement_temperature 180
_cell_measurement_theta_max 29
_cell_measurement_theta_min 3
_cell_volume 897.90(13)
_computing_cell_refinement 'CrysAlisPro, (Agilent, 2011)'
_computing_data_collection 'Xcalibur, (Oxford Diffraction, 2002)'
_computing_data_reduction 'XRED (Stoe & Cie 1996)'
_computing_molecular_graphics 'CAMERON (Watkin et al., 1996)'
_computing_publication_material 'CRYSTALS (Betteridge et al., 2003)'
_computing_structure_refinement 'CRYSTALS (Betteridge et al., 2003)'
_computing_structure_solution 'SIR92 (Altomare et al., 1994)'
_diffrn_ambient_temperature 180
_diffrn_measured_fraction_theta_full 0.995
_diffrn_measured_fraction_theta_max 0.991
_diffrn_measurement_device Area
_diffrn_measurement_device_type 'Oxford Diffraction XCALIBUR'
_diffrn_measurement_method '\f & \w scans'
_diffrn_radiation_monochromator graphite
_diffrn_radiation_type 'Mo K\a'
_diffrn_radiation_wavelength 0.71073
_diffrn_reflns_av_R_equivalents 0.052
_diffrn_reflns_limit_h_max 7
_diffrn_reflns_limit_h_min -8
_diffrn_reflns_limit_k_max 11
_diffrn_reflns_limit_k_min -8
_diffrn_reflns_limit_l_max 25
_diffrn_reflns_limit_l_min -25
_diffrn_reflns_number 8299
_diffrn_reflns_theta_full 25.808
_diffrn_reflns_theta_max 28.998
_diffrn_reflns_theta_min 3.453
_diffrn_standards_number 0
_exptl_absorpt_coefficient_mu 0.399
_exptl_absorpt_correction_T_max 0.92
_exptl_absorpt_correction_T_min 0.81
_exptl_absorpt_correction_type multi-scan
_exptl_absorpt_process_details 'CrysAlisPro, (Agilent, 2011)'
_exptl_crystal_colour colorless
_exptl_crystal_density_diffrn 1.370
_exptl_crystal_density_method 'not measured'
_exptl_crystal_description block
_exptl_crystal_F_000 388
_exptl_crystal_size_max 0.500
_exptl_crystal_size_mid 0.250
_exptl_crystal_size_min 0.200
_refine_diff_density_max 0.42
_refine_diff_density_min -0.32
_refine_ls_extinction_coef 206(14)
_refine_ls_extinction_method 'Larson (1970), Equation 22'
_refine_ls_goodness_of_fit_ref 1.0954
_refine_ls_hydrogen_treatment constr
_refine_ls_matrix_type full
_refine_ls_number_parameters 209
_refine_ls_number_reflns 3557
_refine_ls_number_restraints 0
_refine_ls_R_factor_all 0.0473
_refine_ls_R_factor_gt 0.0389
_refine_ls_shift/su_max 0.0002290
_refine_ls_shift/su_mean 0.0000223
_refine_ls_structure_factor_coef F
_refine_ls_weighting_details
;
 Method, part 1, Chebychev polynomial, (Watkin, 1994, Prince, 1982) 
 [weight] = 1.0/[A~0~*T~0~(x)+A~1~*T~1~(x) ... +A~n-1~]*T~n-1~(x)] 
 where A~i~ are the Chebychev coefficients listed below and x= Fcalc/Fmax 
 Method = Robust Weighting (Prince, 1982) 
 W = [weight] * [1-(deltaF/6*sigmaF)^2^]^2^ 
 A~i~ are: 
 0.840 0.392 0.410 
;
_refine_ls_weighting_scheme calc
_refine_ls_wR_factor_all 0.0489
_refine_ls_wR_factor_gt 0.0452
_refine_ls_wR_factor_ref 0.0437
_reflns_limit_h_max 8
_reflns_limit_h_min -8
_reflns_limit_k_max 11
_reflns_limit_k_min -11
_reflns_limit_l_max 25
_reflns_limit_l_min 0
_reflns_number_gt 3799
_reflns_number_total 4732
_reflns_threshold_expression I>2.0\s(I)
_oxford_refine_ls_r_factor_ref 0.0371
_oxford_reflns_number_all 4724
_oxford_reflns_threshold_expression_ref I>3.0\s(I)
_cod_data_source_file c6dt01106c1.cif
_cod_data_source_block cpd11
_cod_depositor_comments 'Adding full bibliography for 7039261--7039268.cif.'
_cod_original_sg_symbol_H-M 'P -1 '
_cod_original_formula_sum 'C14 H19 N4 O2 P1 S2'
_cod_database_code 7039261

loop_
_symmetry_equiv_pos_as_xyz
x,y,z
-x,-y,-z

loop_
_atom_site_label
_atom_site_type_symbol
_atom_site_fract_x
_atom_site_fract_y
_atom_site_fract_z
_atom_site_U_iso_or_equiv
_atom_site_occupancy
_atom_site_adp_type
_atom_site_refinement_flags_posn
P1 P 0.60779(7) 0.10240(5) 0.14997(2) 0.0173 1.0000 Uani .
S1 S 0.05966(7) -0.13928(5) 0.13797(2) 0.0208 1.0000 Uani .
S2 S 0.41679(8) -0.05357(6) 0.29606(2) 0.0252 1.0000 Uani .
C1 C 0.3618(3) -0.0682(2) 0.11137(9) 0.0178 1.0000 Uani .
C2 C 0.3885(3) -0.1699(2) 0.05481(9) 0.0193 1.0000 Uani .
C3 C 0.0017(3) -0.29983(19) 0.07048(9) 0.0187 1.0000 Uani .
C4 C 0.6446(3) 0.0517(2) 0.23980(9) 0.0186 1.0000 Uani .
C5 C 0.8596(3) 0.0933(2) 0.27606(9) 0.0239 1.0000 Uani .
C6 C 0.6333(3) -0.0331(3) 0.36301(10) 0.0267 1.0000 Uani .
C7 C 0.4694(3) 0.26049(19) 0.16853(9) 0.0179 1.0000 Uani .
C8 C 0.2869(3) 0.2725(2) 0.12435(9) 0.0205 1.0000 Uani .
C9 C 0.1998(3) 0.4015(2) 0.13570(10) 0.0255 1.0000 Uani .
C10 C 0.2975(4) 0.5228(2) 0.19111(11) 0.0314 1.0000 Uani .
C11 C 0.4822(4) 0.5143(3) 0.23464(11) 0.0352 1.0000 Uani .
C12 C 0.5673(4) 0.3846(2) 0.22385(10) 0.0282 1.0000 Uani .
C13 C 0.3841(5) 0.3003(3) 0.42882(14) 0.0470 1.0000 Uani .
C15 C -0.0385(6) 0.6069(5) 0.3919(2) 0.0867 1.0000 Uani .
N1 N 0.1904(3) -0.29996(17) 0.03135(8) 0.0208 1.0000 Uani .
N2 N -0.2197(3) -0.41132(19) 0.05908(9) 0.0257 1.0000 Uani .
N3 N 0.8553(3) 0.0473(2) 0.34533(8) 0.0287 1.0000 Uani .
N4 N 0.5713(3) -0.0973(3) 0.42585(10) 0.0455 1.0000 Uani .
O14 O 0.1844(3) 0.1771(2) 0.45480(8) 0.0450 1.0000 Uani .
O16 O 0.0936(4) 0.7107(3) 0.44764(13) 0.0765 1.0000 Uani .
H21 H 0.5375 -0.1555 0.0322 0.0241 1.0000 Uiso R
H51 H 1.0089 0.1525 0.2558 0.0287 1.0000 Uiso R
H81 H 0.2219 0.1918 0.0868 0.0256 1.0000 Uiso R
H91 H 0.0765 0.4052 0.1058 0.0308 1.0000 Uiso R
H101 H 0.2420 0.6109 0.1980 0.0380 1.0000 Uiso R
H111 H 0.5486 0.5970 0.2718 0.0424 1.0000 Uiso R
H121 H 0.6914 0.3790 0.2539 0.0345 1.0000 Uiso R
H23 H -0.2290 -0.4987 0.0319 0.0315 1.0000 Uiso R
H42 H 0.6823 -0.0897 0.4577 0.0540 1.0000 Uiso R
H22 H -0.3344 -0.4124 0.0897 0.0326 1.0000 Uiso R
H41 H 0.4237 -0.1493 0.4346 0.0545 1.0000 Uiso R
H141 H 0.0950 0.1341 0.4212 0.0683 1.0000 Uiso R
H161 H 0.0110 0.7384 0.4779 0.1156 1.0000 Uiso R
H133 H 0.3376 0.3929 0.4207 0.0709 1.0000 Uiso R
H131 H 0.4404 0.2624 0.3841 0.0717 1.0000 Uiso R
H153 H -0.1584 0.6481 0.3759 0.1280 1.0000 Uiso R
H132 H 0.5153 0.3323 0.4644 0.0718 1.0000 Uiso R
H151 H 0.0673 0.5964 0.3537 0.1280 1.0000 Uiso R
H152 H -0.1130 0.5035 0.4089 0.1282 1.0000 Uiso R

loop_
_atom_site_aniso_label
_atom_site_aniso_U_11
_atom_site_aniso_U_22
_atom_site_aniso_U_33
_atom_site_aniso_U_23
_atom_site_aniso_U_13
_atom_site_aniso_U_12
P1 0.0158(2) 0.0189(2) 0.01615(19) 0.00076(14) -0.00054(14) 0.00437(15)
S1 0.01787(19) 0.0211(2) 0.0216(2) -0.00413(15) 0.00135(14) 0.00566(15)
S2 0.0170(2) 0.0342(2) 0.0210(2) 0.00641(16) -0.00319(15) 0.00276(17)
C1 0.0172(7) 0.0187(7) 0.0172(7) 0.0009(6) 0.0018(6) 0.0056(6)
C2 0.0206(8) 0.0203(7) 0.0165(7) 0.0023(6) 0.0021(6) 0.0059(6)
C3 0.0227(8) 0.0164(7) 0.0162(7) 0.0001(6) -0.0017(6) 0.0058(6)
C4 0.0176(7) 0.0222(8) 0.0171(7) 0.0011(6) -0.0015(6) 0.0081(6)
C5 0.0178(8) 0.0335(9) 0.0196(8) 0.0030(7) -0.0015(6) 0.0073(7)
C6 0.0236(8) 0.0358(10) 0.0190(8) 0.0035(7) -0.0029(6) 0.0071(7)
C7 0.0183(7) 0.0166(7) 0.0172(7) 0.0027(6) -0.0002(6) 0.0035(6)
C8 0.0203(8) 0.0195(7) 0.0197(7) 0.0039(6) -0.0017(6) 0.0033(6)
C9 0.0229(8) 0.0253(8) 0.0293(9) 0.0092(7) -0.0009(7) 0.0077(7)
C10 0.0405(11) 0.0251(9) 0.0336(10) 0.0032(7) 0.0010(8) 0.0174(8)
C11 0.0526(13) 0.0270(9) 0.0284(10) -0.0076(7) -0.0104(9) 0.0186(9)
C12 0.0348(10) 0.0247(9) 0.0253(9) -0.0036(7) -0.0109(7) 0.0111(8)
C13 0.0420(13) 0.0467(13) 0.0402(12) 0.0062(10) -0.0003(10) -0.0019(11)
C15 0.0512(18) 0.104(3) 0.069(2) -0.016(2) 0.0049(16) -0.0145(19)
N1 0.0234(7) 0.0183(7) 0.0185(6) -0.0003(5) 0.0020(5) 0.0045(5)
N2 0.0217(7) 0.0217(7) 0.0287(8) -0.0043(6) 0.0021(6) 0.0023(6)
N3 0.0207(7) 0.0441(10) 0.0195(7) 0.0047(6) -0.0034(6) 0.0079(7)
N4 0.0286(9) 0.0766(15) 0.0242(8) 0.0206(9) -0.0036(7) 0.0038(9)
O14 0.0287(8) 0.0666(11) 0.0258(7) 0.0127(7) -0.0100(6) -0.0054(7)
O16 0.0334(10) 0.1058(19) 0.0600(13) -0.0117(13) 0.0071(9) -0.0120(11)

loop_
_atom_type_symbol
_atom_type_scat_dispersion_real
_atom_type_scat_dispersion_imag
_atom_type_scat_Cromer_Mann_a1
_atom_type_scat_Cromer_Mann_b1
_atom_type_scat_Cromer_Mann_a2
_atom_type_scat_Cromer_Mann_b2
_atom_type_scat_Cromer_Mann_a3
_atom_type_scat_Cromer_Mann_b3
_atom_type_scat_Cromer_Mann_a4
_atom_type_scat_Cromer_Mann_b4
_atom_type_scat_Cromer_Mann_c
_atom_type_scat_source
C 0.0033 0.0016 2.3100 20.8439 1.0200 10.2075 1.5886 0.5687 0.8650 51.6512 0.2156 'International Tables Vol C 4.2.6.8 and 6.1.1.4'
H 0.0000 0.0000 0.4930 10.5109 0.3229 26.1257 0.1402 3.1424 0.0408 57.7998 0.0030 'International Tables Vol C 4.2.6.8 and 6.1.1.4'
N 0.0061 0.0033 12.2126 0.0057 3.1322 9.8933 2.0125 28.9975 1.1663 0.5826 -11.5290 'International Tables Vol C 4.2.6.8 and 6.1.1.4'
P 0.1023 0.0942 6.4345 1.9067 4.1791 27.1570 1.7800 0.5260 1.4908 68.1645 1.1149 'International Tables Vol C 4.2.6.8 and 6.1.1.4'
S 0.1246 0.1234 6.9053 1.4679 5.2034 22.2151 1.4379 0.2536 1.5863 56.1720 0.8669 'International Tables Vol C 4.2.6.8 and 6.1.1.4'
O 0.0106 0.0060 3.0485 13.2771 2.2868 5.7011 1.5463 0.3239 0.8670 32.9089 0.2508 'International Tables Vol C 4.2.6.8 and 6.1.1.4'

loop_
_geom_angle_atom_site_label_1
_geom_angle_atom_site_label_2
_geom_angle_atom_site_label_3
_geom_angle
_geom_angle_publ_flag
C1 P1 C4 104.08(8) yes
C1 P1 C7 103.11(7) yes
C4 P1 C7 101.33(8) yes
C1 S1 C3 89.62(8) yes
C4 S2 C6 89.78(8) yes
P1 C1 S1 129.16(9) yes
P1 C1 C2 122.98(13) yes
S1 C1 C2 107.83(12) yes
C1 C2 N1 118.13(15) yes
C1 C2 H21 122.4 no
N1 C2 H21 119.4 no
S1 C3 N1 114.34(12) yes
S1 C3 N2 122.11(13) yes
N1 C3 N2 123.54(15) yes
P1 C4 S2 126.98(10) yes
P1 C4 C5 124.80(14) yes
S2 C4 C5 108.21(13) yes
C4 C5 N3 117.39(16) yes
C4 C5 H51 122.8 no
N3 C5 H51 119.8 no
S2 C6 N3 114.22(14) yes
S2 C6 N4 121.18(15) yes
N3 C6 N4 124.60(17) yes
P1 C7 C8 122.13(13) yes
P1 C7 C12 119.18(13) yes
C8 C7 C12 118.28(16) yes
C7 C8 C9 121.10(16) yes
C7 C8 H81 119.2 no
C9 C8 H81 119.7 no
C8 C9 C10 119.88(17) yes
C8 C9 H91 119.0 no
C10 C9 H91 121.1 no
C9 C10 C11 119.75(17) yes
C9 C10 H101 119.9 no
C11 C10 H101 120.3 no
C10 C11 C12 120.38(18) yes
C10 C11 H111 119.5 no
C12 C11 H111 120.1 no
C7 C12 C11 120.59(17) yes
C7 C12 H121 119.5 no
C11 C12 H121 119.9 no
O14 C13 H133 109.7 no
O14 C13 H131 111.1 no
H133 C13 H131 108.6 no
O14 C13 H132 109.2 no
H133 C13 H132 109.6 no
H131 C13 H132 108.6 no
O16 C15 H153 109.1 no
O16 C15 H151 109.3 no
H153 C15 H151 111.3 no
O16 C15 H152 108.6 no
H153 C15 H152 110.0 no
H151 C15 H152 108.5 no
C2 N1 C3 110.09(14) yes
C3 N2 H23 116.9 no
C3 N2 H22 119.7 no
H23 N2 H22 119.5 no
C5 N3 C6 110.39(15) yes
C6 N4 H42 119.9 no
C6 N4 H41 120.9 no
H42 N4 H41 119.2 no
C13 O14 H141 107.8 no
C15 O16 H161 113.4 no

loop_
_geom_bond_atom_site_label_1
_geom_bond_atom_site_label_2
_geom_bond_distance
_geom_bond_publ_flag
P1 C1 1.7974(17) yes
P1 C4 1.7999(17) yes
P1 C7 1.8317(17) yes
S1 C1 1.7536(17) yes
S1 C3 1.7441(16) yes
S2 C4 1.7468(17) yes
S2 C6 1.7447(19) yes
C1 C2 1.358(2) yes
C2 N1 1.372(2) yes
C2 H21 0.941 no
C3 N1 1.317(2) yes
C3 N2 1.347(2) yes
C4 C5 1.360(2) yes
C5 N3 1.381(2) yes
C5 H51 0.951 no
C6 N3 1.313(2) yes
C6 N4 1.336(2) yes
C7 C8 1.395(2) yes
C7 C12 1.402(2) yes
C8 C9 1.387(3) yes
C8 H81 0.933 no
C9 C10 1.389(3) yes
C9 H91 0.929 no
C10 C11 1.386(3) yes
C10 H101 0.932 no
C11 C12 1.384(3) yes
C11 H111 0.939 no
C12 H121 0.941 no
C13 O14 1.418(3) yes
C13 H133 0.962 no
C13 H131 0.962 no
C13 H132 0.971 no
C15 O16 1.372(4) yes
C15 H153 0.952 no
C15 H151 0.955 no
C15 H152 0.948 no
N2 H23 0.865 no
N2 H22 0.874 no
N4 H42 0.869 no
N4 H41 0.855 no
O14 H141 0.802 no
O16 H161 0.811 no

loop_
_geom_hbond_atom_site_label_D
_geom_hbond_atom_site_label_H
_geom_hbond_atom_site_label_A
_geom_hbond_site_symmetry_A
_geom_hbond_angle_DHA
_geom_hbond_distance_DH
_geom_hbond_distance_HA
_geom_hbond_distance_DA
_geom_hbond_publ_flag
N2 H23 N1 2_545 170.66(6) 0.865 2.105 2.961(3) yes
N4 H42 O14 2_656 151.69(7) 0.869 2.121 2.915(3) yes
N4 H41 O16 1_545 173.21(11) 0.855 1.944 2.795(3) yes
O14 H141 N3 1_455 172.56(8) 0.802 1.920 2.717(3) yes
O16 H161 O14 2_566 174.41(10) 0.811 1.946 2.754(3) yes
